data_2233425
loop_
_publ_author_name
'Liu, Xing-Hai'
'Tan, Cheng-Xia'
'Weng, Jian-Quan'
'Liu, Hui-Jun'

_publ_section_title
;
 (<i>E</i>)-(4-Bromobenzylidene)amino cyclopropanecarboxylate
;
_journal_coeditor_code DS2156
_journal_issue 2
_journal_name_full 'Acta Crystallographica Section E'
_journal_page_first o493
_journal_paper_doi 10.1107/S1600536812002048
_journal_volume 68
_journal_year 2012
_chemical_formula_iupac 'C11 H10 Br N O2'
_chemical_formula_moiety 'C11 H10 Br N O2'
_chemical_formula_sum 'C11 H10 Br N O2'
_chemical_formula_weight 268.11
_chemical_name_systematic
;
(<i>E</i>)-(4-Bromobenzylidene)amino cyclopropanecarboxylate
;
_space_group_IT_number 14
_symmetry_cell_setting monoclinic
_symmetry_space_group_name_Hall '-P 2ybc'
_symmetry_space_group_name_H-M 'P 1 21/c 1'
_atom_sites_solution_hydrogens geom
_atom_sites_solution_primary direct
_atom_sites_solution_secondary difmap
_audit_creation_method SHELXL-97
_cell_angle_alpha 90.00
_cell_angle_beta 98.27(3)
_cell_angle_gamma 90.00
_cell_formula_units_Z 4
_cell_length_a 13.209(3)
_cell_length_b 13.789(3)
_cell_length_c 5.8714(12)
_cell_measurement_reflns_used 2894
_cell_measurement_temperature 113(2)
_cell_measurement_theta_max 27.472
_cell_measurement_theta_min 2.147
_cell_volume 1058.3(4)
_computing_cell_refinement 'CrystalClear (Rigaku/MSC, 2005)'
_computing_data_collection 'CrystalClear (Rigaku/MSC, 2005)'
_computing_data_reduction 'CrystalClear (Rigaku/MSC, 2005)'
_computing_molecular_graphics 'SHELXTL (Sheldrick, 2008)'
_computing_publication_material 'SHELXTL (Sheldrick, 2008)'
_computing_structure_refinement 'SHELXL97 (Sheldrick, 2008)'
_computing_structure_solution 'SHELXS97 (Sheldrick, 2008)'
_diffrn_ambient_temperature 113(2)
_diffrn_measured_fraction_theta_full 0.998
_diffrn_measured_fraction_theta_max 0.998
_diffrn_measurement_device_type 'Rigaku Saturn'
_diffrn_measurement_method '\w scans'
_diffrn_radiation_monochromator confocal
_diffrn_radiation_source 'rotating anode'
_diffrn_radiation_type MoK\a
_diffrn_radiation_wavelength 0.71073
_diffrn_reflns_av_R_equivalents 0.0960
_diffrn_reflns_av_sigmaI/netI 0.0879
_diffrn_reflns_limit_h_max 14
_diffrn_reflns_limit_h_min -15
_diffrn_reflns_limit_k_max 16
_diffrn_reflns_limit_k_min -15
_diffrn_reflns_limit_l_max 5
_diffrn_reflns_limit_l_min -6
_diffrn_reflns_number 5989
_diffrn_reflns_theta_full 25.01
_diffrn_reflns_theta_max 25.01
_diffrn_reflns_theta_min 2.15
_diffrn_standards_decay_% 0
_diffrn_standards_interval_count 0
_diffrn_standards_interval_time 0
_diffrn_standards_number 0
_exptl_absorpt_coefficient_mu 3.862
_exptl_absorpt_correction_T_max 0.6544
_exptl_absorpt_correction_T_min 0.5770
_exptl_absorpt_correction_type multi-scan
_exptl_absorpt_process_details '(CrystalClear; Rigaku/MSC, 2005)'
_exptl_crystal_colour colorless
_exptl_crystal_density_diffrn 1.683
_exptl_crystal_density_method 'not measured'
_exptl_crystal_description prism
_exptl_crystal_F_000 536
_exptl_crystal_size_max 0.16
_exptl_crystal_size_mid 0.14
_exptl_crystal_size_min 0.12
_refine_diff_density_max 0.672
_refine_diff_density_min -0.742
_refine_ls_extinction_method none
_refine_ls_goodness_of_fit_ref 0.963
_refine_ls_hydrogen_treatment constr
_refine_ls_matrix_type full
_refine_ls_number_parameters 136
_refine_ls_number_reflns 1862
_refine_ls_number_restraints 0
_refine_ls_restrained_S_all 0.963
_refine_ls_R_factor_all 0.0491
_refine_ls_R_factor_gt 0.0384
_refine_ls_shift/su_max 0.000
_refine_ls_shift/su_mean 0.000
_refine_ls_structure_factor_coef Fsqd
_refine_ls_weighting_details 'calc w=1/[\s^2^(Fo^2^)+(0.0236P)^2^+0.0000P] where P=(Fo^2^+2Fc^2^)/3'
_refine_ls_weighting_scheme calc
_refine_ls_wR_factor_gt 0.0796
_refine_ls_wR_factor_ref 0.0821
_reflns_number_gt 1320
_reflns_number_total 1862
_reflns_threshold_expression I>2\s(I)
_cod_data_source_file ds2156.cif
_cod_data_source_block I
_cod_original_sg_symbol_H-M 'P 21/c'
_cod_database_code 2233425
_cod_database_fobs_code 2233425

loop_
_symmetry_equiv_pos_as_xyz
'x, y, z'
'-x, y+1/2, -z+1/2'
'-x, -y, -z'
'x, -y-1/2, z-1/2'

loop_
_atom_site_type_symbol
_atom_site_label
_atom_site_fract_x
_atom_site_fract_y
_atom_site_fract_z
_atom_site_U_iso_or_equiv
_atom_site_adp_type
_atom_site_calc_flag
_atom_site_refinement_flags
_atom_site_occupancy
_atom_site_symmetry_multiplicity
Br Br1 0.63851(3) 0.63645(3) 1.06308(6) 0.02820(17) Uani d . 1 1
O O1 1.21657(17) 0.58865(18) 0.7082(4) 0.0204(6) Uani d . 1 1
O O2 1.20566(19) 0.68074(19) 0.3851(4) 0.0246(6) Uani d . 1 1
N N1 1.1064(2) 0.5958(2) 0.6861(5) 0.0207(7) Uani d . 1 1
C C1 0.9529(3) 0.6535(2) 1.1289(6) 0.0183(9) Uani d . 1 1
H H1 1.0055 0.6740 1.2410 0.022 Uiso calc R 1 1
C C2 0.8530(3) 0.6600(2) 1.1709(6) 0.0206(9) Uani d . 1 1
H H2 0.8381 0.6849 1.3094 0.025 Uiso calc R 1 1
C C3 0.7756(3) 0.6286(2) 1.0033(6) 0.0181(9) Uani d . 1 1
C C4 0.7967(3) 0.5906(3) 0.7961(6) 0.0167(8) Uani d . 1 1
H H4 0.7441 0.5693 0.6849 0.020 Uiso calc R 1 1
C C5 0.8972(3) 0.5849(3) 0.7583(6) 0.0177(8) Uani d . 1 1
H H5 0.9122 0.5592 0.6205 0.021 Uiso calc R 1 1
C C6 0.9762(3) 0.6170(2) 0.9223(6) 0.0160(8) Uani d . 1 1
C C7 1.0830(3) 0.6136(2) 0.8868(6) 0.0164(8) Uani d . 1 1
H H7 1.1344 0.6243 1.0100 0.020 Uiso calc R 1 1
C C8 1.2549(3) 0.6312(3) 0.5280(6) 0.0187(9) Uani d . 1 1
C C9 1.3629(3) 0.6058(3) 0.5407(6) 0.0215(9) Uani d . 1 1
H H9 1.3922 0.5636 0.6676 0.026 Uiso calc R 1 1
C C10 1.4024(3) 0.5931(3) 0.3108(6) 0.0291(10) Uani d . 1 1
H H10A 1.4536 0.5436 0.3005 0.035 Uiso calc R 1 1
H H10B 1.3543 0.6027 0.1714 0.035 Uiso calc R 1 1
C C11 1.4328(3) 0.6793(3) 0.4557(6) 0.0287(10) Uani d . 1 1
H H11A 1.4036 0.7414 0.4038 0.034 Uiso calc R 1 1
H H11B 1.5028 0.6823 0.5328 0.034 Uiso calc R 1 1

loop_
_atom_site_aniso_label
_atom_site_aniso_U_11
_atom_site_aniso_U_22
_atom_site_aniso_U_33
_atom_site_aniso_U_12
_atom_site_aniso_U_13
_atom_site_aniso_U_23
Br1 0.0195(3) 0.0277(3) 0.0407(3) 0.00510(17) 0.0154(2) 0.00313(19)
O1 0.0144(14) 0.0227(16) 0.0259(14) 0.0002(12) 0.0085(11) 0.0042(12)
O2 0.0247(16) 0.0239(16) 0.0252(14) 0.0030(13) 0.0040(12) 0.0030(12)
N1 0.0111(17) 0.026(2) 0.0274(17) 0.0028(14) 0.0087(14) -0.0021(15)
C1 0.022(2) 0.012(2) 0.0204(19) 0.0001(16) 0.0028(16) 0.0003(15)
C2 0.026(2) 0.015(2) 0.0227(19) 0.0055(17) 0.0118(17) -0.0024(16)
C3 0.019(2) 0.011(2) 0.026(2) 0.0020(16) 0.0096(17) 0.0032(16)
C4 0.0088(19) 0.013(2) 0.028(2) 0.0003(16) 0.0012(15) -0.0015(17)
C5 0.021(2) 0.016(2) 0.0172(18) 0.0015(17) 0.0063(16) 0.0006(16)
C6 0.017(2) 0.012(2) 0.0206(19) 0.0013(15) 0.0054(16) 0.0020(15)
C7 0.012(2) 0.012(2) 0.025(2) 0.0015(15) 0.0013(16) 0.0026(15)
C8 0.020(2) 0.016(2) 0.0197(19) -0.0078(16) 0.0029(17) -0.0065(17)
C9 0.017(2) 0.024(2) 0.0259(19) 0.0019(18) 0.0098(16) 0.0054(17)
C10 0.023(2) 0.035(3) 0.032(2) 0.001(2) 0.0157(18) -0.004(2)
C11 0.020(2) 0.036(3) 0.032(2) -0.009(2) 0.0099(18) 0.002(2)

loop_
_atom_type_symbol
_atom_type_description
_atom_type_scat_dispersion_real
_atom_type_scat_dispersion_imag
_atom_type_scat_source
C C 0.0033 0.0016 'International Tables Vol C Tables 4.2.6.8 and 6.1.1.4'
H H 0.0000 0.0000 'International Tables Vol C Tables 4.2.6.8 and 6.1.1.4'
N N 0.0061 0.0033 'International Tables Vol C Tables 4.2.6.8 and 6.1.1.4'
O O 0.0106 0.0060 'International Tables Vol C Tables 4.2.6.8 and 6.1.1.4'
Br Br -0.2901 2.4595 'International Tables Vol C Tables 4.2.6.8 and 6.1.1.4'

loop_
_geom_angle_atom_site_label_1
_geom_angle_atom_site_label_2
_geom_angle_atom_site_label_3
_geom_angle
C8 O1 N1 112.4(3)
C7 N1 O1 107.6(3)
C2 C1 C6 121.2(3)
C2 C1 H1 119.4
C6 C1 H1 119.4
C1 C2 C3 118.8(3)
C1 C2 H2 120.6
C3 C2 H2 120.6
C2 C3 C4 121.3(3)
C2 C3 Br1 118.6(3)
C4 C3 Br1 120.1(3)
C5 C4 C3 118.8(3)
C5 C4 H4 120.6
C3 C4 H4 120.6
C4 C5 C6 121.0(3)
C4 C5 H5 119.5
C6 C5 H5 119.5
C5 C6 C1 118.9(3)
C5 C6 C7 122.6(3)
C1 C6 C7 118.5(3)
N1 C7 C6 120.2(3)
N1 C7 H7 119.9
C6 C7 H7 119.9
O2 C8 O1 124.1(3)
O2 C8 C9 126.9(3)
O1 C8 C9 109.0(3)
C8 C9 C11 117.6(3)
C8 C9 C10 116.0(3)
C11 C9 C10 58.6(2)
C8 C9 H9 117.2
C11 C9 H9 117.2
C10 C9 H9 117.2
C11 C10 C9 60.0(2)
C11 C10 H10A 117.8
C9 C10 H10A 117.8
C11 C10 H10B 117.8
C9 C10 H10B 117.8
H10A C10 H10B 114.9
C10 C11 C9 61.4(2)
C10 C11 H11A 117.6
C9 C11 H11A 117.6
C10 C11 H11B 117.6
C9 C11 H11B 117.6
H11A C11 H11B 114.7

loop_
_geom_bond_atom_site_label_1
_geom_bond_atom_site_label_2
_geom_bond_distance
Br1 C3 1.896(4)
O1 C8 1.369(4)
O1 N1 1.445(3)
O2 C8 1.199(4)
N1 C7 1.285(4)
C1 C2 1.379(5)
C1 C6 1.389(5)
C1 H1 0.9300
C2 C3 1.383(5)
C2 H2 0.9300
C3 C4 1.390(5)
C4 C5 1.379(4)
C4 H4 0.9300
C5 C6 1.386(5)
C5 H5 0.9300
C6 C7 1.456(5)
C7 H7 0.9300
C8 C9 1.460(5)
C9 C11 1.504(5)
C9 C10 1.525(5)
C9 H9 0.9800
C10 C11 1.483(5)
C10 H10A 0.9700
C10 H10B 0.9700
C11 H11A 0.9700
C11 H11B 0.9700

loop_
_geom_torsion_atom_site_label_1
_geom_torsion_atom_site_label_2
_geom_torsion_atom_site_label_3
_geom_torsion_atom_site_label_4
_geom_torsion
C8 O1 N1 C7 -140.2(3)
C6 C1 C2 C3 0.5(5)
C1 C2 C3 C4 0.4(5)
C1 C2 C3 Br1 179.4(3)
C2 C3 C4 C5 -0.4(5)
Br1 C3 C4 C5 -179.4(3)
C3 C4 C5 C6 -0.4(5)
C4 C5 C6 C1 1.2(5)
C4 C5 C6 C7 -179.0(3)
C2 C1 C6 C5 -1.2(5)
C2 C1 C6 C7 179.0(3)
O1 N1 C7 C6 -175.1(3)
C5 C6 C7 N1 11.9(5)
C1 C6 C7 N1 -168.3(3)
N1 O1 C8 O2 10.1(5)
N1 O1 C8 C9 -169.7(3)
O2 C8 C9 C11 32.6(5)
O1 C8 C9 C11 -147.6(3)
O2 C8 C9 C10 -33.9(5)
O1 C8 C9 C10 145.9(3)
C8 C9 C10 C11 107.8(4)
C8 C9 C11 C10 -105.1(4)

loop_
_cod_related_entry_id
_cod_related_entry_database
_cod_related_entry_code
1 ChemSpider 30657396
